data_4325621
loop_
_publ_author_name
'Galina V. Romanenko'
'Ksenia Yu. Maryunina'
'Artem S. Bogomyakov'
'Renad Z. Sagdeev'
'Victor I. Ovcharenko'

_publ_section_title
;
 Relationship between the Thermally Induced Reorientations of Aromatic
 Solvate Molecules in Cu(hfac)2- Nitroxide Breathing Crystals and the
 Character of the Magnetic Anomaly
;
_journal_name_full 'Inorganic Chemistry'
_journal_page_first 6597
_journal_page_last 6609
_journal_paper_doi 10.1021/ic200444e
_journal_volume 50
_journal_year 2011
_chemical_formula_sum 'C28 H30 Cu F12 N4 O6'
_chemical_formula_weight 810.10
_chemical_name_systematic
; 
 ? 
;
_space_group_IT_number 2
_symmetry_cell_setting triclinic
_symmetry_space_group_name_Hall '-P 1'
_symmetry_space_group_name_H-M 'P -1'
_atom_sites_solution_hydrogens geom
_atom_sites_solution_primary direct
_atom_sites_solution_secondary difmap
_audit_creation_method SHELXL-97
_cell_angle_alpha 99.494(3)
_cell_angle_beta 103.534(3)
_cell_angle_gamma 104.780(3)
_cell_formula_units_Z 2
_cell_length_a 10.2433(18)
_cell_length_b 13.051(2)
_cell_length_c 13.874(3)
_cell_measurement_reflns_used 5277
_cell_measurement_temperature 180(2)
_cell_measurement_theta_max 26.11
_cell_measurement_theta_min 2.26
_cell_volume 1693.1(5)
_computing_cell_refinement 'Bruker SMART'
_computing_data_collection 'Bruker SMART'
_computing_data_reduction 'Bruker SAINT'
_computing_molecular_graphics 'Bruker SHELXTL'
_computing_publication_material 'Bruker SHELXTL'
_computing_structure_refinement 'SHELXL-97 (Sheldrick, 1997)'
_computing_structure_solution 'SHELXS-97 (Sheldrick, 1990)'
_diffrn_ambient_temperature 180(2)
_diffrn_measured_fraction_theta_full 0.989
_diffrn_measured_fraction_theta_max 0.989
_diffrn_measurement_device_type 'CCD area detector'
_diffrn_measurement_method 'phi and omega scans'
_diffrn_radiation_monochromator graphite
_diffrn_radiation_source 'fine-focus sealed tube'
_diffrn_radiation_type MoK\a
_diffrn_radiation_wavelength 0.71073
_diffrn_reflns_av_R_equivalents 0.0409
_diffrn_reflns_av_sigmaI/netI 0.0555
_diffrn_reflns_limit_h_max 12
_diffrn_reflns_limit_h_min -12
_diffrn_reflns_limit_k_max 16
_diffrn_reflns_limit_k_min -16
_diffrn_reflns_limit_l_max 17
_diffrn_reflns_limit_l_min -17
_diffrn_reflns_number 16735
_diffrn_reflns_theta_full 26.42
_diffrn_reflns_theta_max 26.42
_diffrn_reflns_theta_min 1.99
_exptl_absorpt_coefficient_mu 0.757
_exptl_absorpt_correction_type none
_exptl_crystal_colour black
_exptl_crystal_density_diffrn 1.589
_exptl_crystal_description bulk
_exptl_crystal_F_000 822
_refine_diff_density_max 0.718
_refine_diff_density_min -0.334
_refine_diff_density_rms 0.063
_refine_ls_extinction_method none
_refine_ls_goodness_of_fit_ref 1.084
_refine_ls_hydrogen_treatment constr
_refine_ls_matrix_type full
_refine_ls_number_parameters 526
_refine_ls_number_reflns 6885
_refine_ls_number_restraints 7
_refine_ls_restrained_S_all 1.084
_refine_ls_R_factor_all 0.0631
_refine_ls_R_factor_gt 0.0495
_refine_ls_shift/su_max 0.000
_refine_ls_shift/su_mean 0.000
_refine_ls_structure_factor_coef Fsqd
_refine_ls_weighting_details 'calc w=1/[\s^2^(Fo^2^)+(0.0514P)^2^+0.6938P] where P=(Fo^2^+2Fc^2^)/3'
_refine_ls_weighting_scheme calc
_refine_ls_wR_factor_gt 0.1174
_refine_ls_wR_factor_ref 0.1240
_reflns_number_gt 5650
_reflns_number_total 6885
_reflns_threshold_expression >2sigma(I)
_cod_data_source_file ic200444e_si_002_26.cif
_cod_data_source_block oxyl180
_cod_original_cell_volume 1693.0(5)
_cod_database_code 4325621

loop_
_symmetry_equiv_pos_as_xyz
'x, y, z'
'-x, -y, -z'

loop_
_atom_site_label
_atom_site_type_symbol
_atom_site_fract_x
_atom_site_fract_y
_atom_site_fract_z
_atom_site_U_iso_or_equiv
_atom_site_adp_type
_atom_site_occupancy
_atom_site_symmetry_multiplicity
_atom_site_calc_flag
_atom_site_refinement_flags
_atom_site_disorder_group
Cu1 Cu 0.5000 0.0000 0.5000 0.02713(13) Uani 1 2 d S .
O1 O 0.3373(2) -0.14981(18) 0.46009(15) 0.0464(5) Uani 1 1 d . .
C1 C 0.1377(4) -0.2807(3) 0.4629(3) 0.0563(9) Uani 1 1 d . .
F1 F 0.0691(3) -0.3109(2) 0.36415(19) 0.1071(10) Uani 1 1 d . .
F2 F 0.2111(3) -0.34797(18) 0.4824(2) 0.0933(9) Uani 1 1 d . .
F3 F 0.0405(3) -0.29892(17) 0.5114(2) 0.0784(7) Uani 1 1 d . .
C2 C 0.2314(3) -0.1631(3) 0.4911(2) 0.0410(7) Uani 1 1 d . .
C3 C 0.1886(3) -0.0835(2) 0.5441(2) 0.0413(7) Uani 1 1 d . .
H3A H 0.1084 -0.1057 0.5677 0.050 Uiso 1 1 calc R .
C4 C 0.2585(3) 0.0261(2) 0.5633(2) 0.0371(6) Uani 1 1 d . .
C5 C 0.2032(3) 0.1069(3) 0.6202(3) 0.0451(7) Uani 1 1 d . .
F4 F 0.1830(2) 0.18130(17) 0.56898(18) 0.0656(6) Uani 1 1 d . .
F5 F 0.0821(2) 0.06245(17) 0.63786(19) 0.0705(6) Uani 1 1 d . .
F6 F 0.2952(2) 0.15949(18) 0.71048(16) 0.0691(6) Uani 1 1 d . .
O2 O 0.3667(2) 0.07222(16) 0.53969(16) 0.0403(5) Uani 1 1 d . .
Cu2 Cu 0.0000 -0.5000 0.0000 0.03105(13) Uani 1 2 d S .
O3 O 0.0301(2) -0.42726(15) -0.11154(15) 0.0380(5) Uani 1 1 d . .
C6 C 0.1011(5) -0.3891(3) -0.2532(3) 0.0567(9) Uani 1 1 d . .
F7 F 0.1370(12) -0.4376(10) -0.3278(8) 0.095(4) Uani 0.50 1 d P .
F8 F -0.0349(12) -0.4013(12) -0.3025(11) 0.084(4) Uani 0.50 1 d P .
F9 F 0.1600(19) -0.2862(11) -0.2245(16) 0.112(6) Uani 0.50 1 d P .
F7A F -0.0178(14) -0.4246(11) -0.3161(11) 0.129(6) Uani 0.50 1 d P .
F8A F 0.1231(19) -0.2860(10) -0.2201(15) 0.098(5) Uani 0.50 1 d P .
F9A F 0.2066(13) -0.3890(11) -0.2943(11) 0.120(5) Uani 0.50 1 d P .
C7 C 0.1084(3) -0.4453(2) -0.1639(2) 0.0401(7) Uani 1 1 d . .
C8 C 0.1996(3) -0.5079(3) -0.1514(3) 0.0464(8) Uani 1 1 d . .
H8A H 0.2534 -0.5148 -0.1981 0.056 Uiso 1 1 calc R .
C9 C 0.2138(3) -0.5605(2) -0.0723(2) 0.0368(6) Uani 1 1 d . .
C10 C 0.3119(4) -0.6321(3) -0.0657(3) 0.0474(8) Uani 1 1 d . .
F10 F 0.3929(2) -0.62054(19) -0.12693(19) 0.0740(7) Uani 1 1 d . .
F11 F 0.2375(2) -0.73531(15) -0.08792(19) 0.0702(6) Uani 1 1 d . .
F12 F 0.3963(2) -0.6099(2) 0.02882(18) 0.0741(6) Uani 1 1 d . .
O4 O 0.1541(2) -0.56115(15) -0.00371(15) 0.0351(4) Uani 1 1 d . .
O01 O 0.4652(2) 0.01784(16) 0.34653(16) 0.0409(5) Uani 1 1 d . .
N1 N 0.3552(2) 0.03459(18) 0.2895(2) 0.0372(5) Uani 1 1 d . .
C01 C 0.3560(3) 0.1472(2) 0.2773(2) 0.0399(7) Uani 1 1 d . .
C02 C 0.4088(4) 0.2274(2) 0.3806(2) 0.0449(7) Uani 1 1 d . .
H02A H 0.5083 0.2354 0.4117 0.067 Uiso 1 1 calc R .
H02B H 0.3532 0.2004 0.4249 0.067 Uiso 1 1 calc R .
H02C H 0.3991 0.2984 0.3720 0.067 Uiso 1 1 calc R .
C03 C 0.4558(4) 0.1774(3) 0.2136(3) 0.0582(9) Uani 1 1 d . .
H03A H 0.5529 0.1895 0.2543 0.087 Uiso 1 1 calc R .
H03B H 0.4479 0.2442 0.1927 0.087 Uiso 1 1 calc R .
H03C H 0.4310 0.1179 0.1529 0.087 Uiso 1 1 calc R .
C04 C 0.1976(3) 0.1243(2) 0.2210(2) 0.0436(7) Uani 1 1 d . .
C05 C 0.1077(4) 0.1358(3) 0.2925(3) 0.0531(8) Uani 1 1 d . .
H05A H 0.0099 0.1220 0.2524 0.080 Uiso 1 1 calc R .
H05B H 0.1436 0.2099 0.3364 0.080 Uiso 1 1 calc R .
H05C H 0.1116 0.0829 0.3349 0.080 Uiso 1 1 calc R .
C06 C 0.1666(4) 0.1851(3) 0.1376(3) 0.0615(10) Uani 1 1 d . .
H06A H 0.0644 0.1652 0.1070 0.092 Uiso 1 1 calc R .
H06B H 0.2108 0.1652 0.0849 0.092 Uiso 1 1 calc R .
H06C H 0.2047 0.2639 0.1673 0.092 Uiso 1 1 calc R .
N2 N 0.1571(3) 0.00490(19) 0.1733(2) 0.0449(6) Uani 1 1 d . .
O02 O 0.0408(3) -0.04591(18) 0.1051(2) 0.0632(7) Uani 1 1 d . .
C07 C 0.2486(3) -0.0422(2) 0.2215(2) 0.0376(6) Uani 1 1 d . .
C08 C 0.2309(3) -0.1577(2) 0.1980(2) 0.0359(6) Uani 1 1 d . .
C09 C 0.1213(3) -0.2409(2) 0.1248(2) 0.0404(7) Uani 1 1 d . .
H09A H 0.0422 -0.2299 0.0811 0.049 Uiso 1 1 calc R .
N3 N 0.1418(3) -0.33707(18) 0.12419(19) 0.0397(6) Uani 1 1 d . .
N4 N 0.2657(3) -0.31622(18) 0.19832(18) 0.0370(5) Uani 1 1 d . .
C041 C 0.3147(4) -0.4078(2) 0.2211(3) 0.0543(9) Uani 1 1 d . .
H04A H 0.3340 -0.4440 0.1598 0.065 Uiso 1 1 calc R .
H04B H 0.2377 -0.4614 0.2347 0.065 Uiso 1 1 calc R .
C042 C 0.4423(3) -0.3787(2) 0.3086(2) 0.0433(7) Uani 1 1 d . .
H04C H 0.4242 -0.3426 0.3705 0.052 Uiso 1 1 calc R .
H04D H 0.5208 -0.3264 0.2952 0.052 Uiso 1 1 calc R .
C043 C 0.4848(4) -0.4787(3) 0.3274(3) 0.0529(8) Uani 1 1 d . .
H04E H 0.4091 -0.5275 0.3467 0.063 Uiso 1 1 calc R .
H04F H 0.4921 -0.5188 0.2627 0.063 Uiso 1 1 calc R .
C044 C 0.6215(4) -0.4546(3) 0.4087(3) 0.0648(10) Uani 1 1 d . .
H04G H 0.6412 -0.5230 0.4157 0.097 Uiso 1 1 calc R .
H04H H 0.6147 -0.4171 0.4737 0.097 Uiso 1 1 calc R .
H04I H 0.6979 -0.4078 0.3897 0.097 Uiso 1 1 calc R .
C010 C 0.3222(3) -0.2101(2) 0.2435(2) 0.0361(6) Uani 1 1 d . .
H01A H 0.4083 -0.1768 0.2966 0.043 Uiso 1 1 calc R .
C1A C 0.4478(12) -0.1738(8) 0.0397(8) 0.075(3) Uani 0.50 1 d PD 1
H1AA H 0.3502 -0.2192 0.0238 0.113 Uiso 0.50 1 d PR 1
H1AB H 0.4980 -0.2108 0.0020 0.113 Uiso 0.50 1 d PR 1
H1AC H 0.4936 -0.1594 0.1126 0.113 Uiso 0.50 1 d PR 1
C2A C 0.4565(11) -0.0685(13) 0.0104(18) 0.053(3) Uani 0.50 1 d PD 1
C3A C 0.3301(11) -0.0541(8) -0.0425(7) 0.066(2) Uani 0.50 1 d PD 1
H3AA H 0.2397 -0.1088 -0.0543 0.079 Uiso 0.50 1 d PR 1
C4A C 0.3289(12) 0.0392(8) -0.0783(11) 0.069(4) Uani 0.50 1 d PD 1
H4AA H 0.2404 0.0503 -0.1115 0.083 Uiso 0.50 1 d PR 1
C5A C 0.4578(9) 0.1169(8) -0.0624(6) 0.065(2) Uani 0.50 1 d PD 1
H5AA H 0.4604 0.1803 -0.0904 0.078 Uiso 0.50 1 d PR 1
C6A C 0.5822(13) 0.1046(14) -0.0088(18) 0.065(4) Uani 0.50 1 d PD 1
H6AA H 0.6715 0.1613 0.0045 0.078 Uiso 0.50 1 d PR 1
C7A C 0.5806(9) 0.0111(7) 0.0285(6) 0.0537(19) Uani 0.50 1 d PD 1
C8A C 0.7198(12) 0.0083(11) 0.0900(14) 0.082(4) Uani 0.50 1 d PD 1
H8AA H 0.7988 0.0704 0.0939 0.123 Uiso 0.50 1 d PR 1
H8AB H 0.7165 0.0033 0.1587 0.123 Uiso 0.50 1 d PR 1
H8AC H 0.7322 -0.0574 0.0553 0.123 Uiso 0.50 1 d PR 1

loop_
_atom_site_aniso_label
_atom_site_aniso_U_11
_atom_site_aniso_U_22
_atom_site_aniso_U_33
_atom_site_aniso_U_23
_atom_site_aniso_U_13
_atom_site_aniso_U_12
Cu1 0.0261(2) 0.0284(2) 0.0255(2) 0.00699(18) 0.00536(18) 0.00762(18)
O1 0.0572(13) 0.0571(14) 0.0320(11) 0.0139(10) 0.0160(10) 0.0244(11)
C1 0.064(2) 0.050(2) 0.050(2) 0.0103(17) 0.0091(18) 0.0173(18)
F1 0.133(2) 0.0790(18) 0.0552(15) 0.0016(13) -0.0123(15) -0.0140(16)
F2 0.0866(17) 0.0567(14) 0.140(3) 0.0281(15) 0.0234(17) 0.0326(13)
F3 0.0763(15) 0.0521(13) 0.1041(19) 0.0199(13) 0.0357(14) 0.0053(11)
C2 0.0420(16) 0.0521(18) 0.0289(15) 0.0144(14) 0.0057(13) 0.0157(14)
C3 0.0371(15) 0.0480(18) 0.0405(17) 0.0162(14) 0.0129(13) 0.0107(13)
C4 0.0351(15) 0.0472(17) 0.0330(15) 0.0176(13) 0.0091(12) 0.0150(13)
C5 0.0407(17) 0.0477(18) 0.0492(19) 0.0160(16) 0.0162(15) 0.0115(14)
F4 0.0770(14) 0.0617(13) 0.0824(16) 0.0348(12) 0.0340(12) 0.0413(11)
F5 0.0599(13) 0.0603(13) 0.1059(18) 0.0195(12) 0.0513(13) 0.0185(10)
F6 0.0715(14) 0.0773(15) 0.0499(12) -0.0034(11) 0.0149(11) 0.0224(12)
O2 0.0414(11) 0.0447(12) 0.0450(12) 0.0226(10) 0.0181(10) 0.0180(9)
Cu2 0.0379(3) 0.0280(2) 0.0308(3) 0.00549(19) 0.0151(2) 0.0124(2)
O3 0.0456(11) 0.0321(10) 0.0405(11) 0.0083(9) 0.0187(10) 0.0137(9)
C6 0.077(3) 0.053(2) 0.058(2) 0.0238(19) 0.036(2) 0.028(2)
F7 0.161(11) 0.134(9) 0.071(5) 0.068(5) 0.087(7) 0.109(8)
F8 0.088(6) 0.138(9) 0.073(6) 0.067(6) 0.038(5) 0.074(7)
F9 0.125(8) 0.072(8) 0.102(10) 0.041(7) 0.016(6) -0.031(6)
F7A 0.157(12) 0.106(7) 0.055(5) 0.037(5) -0.015(8) -0.043(7)
F8A 0.177(14) 0.061(7) 0.098(8) 0.050(7) 0.065(9) 0.065(9)
F9A 0.141(9) 0.172(13) 0.159(12) 0.133(11) 0.124(9) 0.109(8)
C7 0.0484(17) 0.0354(15) 0.0398(17) 0.0083(13) 0.0201(14) 0.0121(13)
C8 0.0578(19) 0.0465(18) 0.0483(19) 0.0136(15) 0.0320(16) 0.0223(15)
C9 0.0381(15) 0.0281(14) 0.0397(16) -0.0018(12) 0.0133(13) 0.0071(12)
C10 0.0522(19) 0.0433(18) 0.056(2) 0.0098(16) 0.0280(17) 0.0213(15)
F10 0.0850(15) 0.0829(15) 0.0999(18) 0.0405(14) 0.0677(15) 0.0548(13)
F11 0.0756(14) 0.0398(11) 0.1069(19) 0.0132(11) 0.0400(13) 0.0281(10)
F12 0.0708(14) 0.0938(17) 0.0661(15) 0.0076(12) 0.0118(12) 0.0543(13)
O4 0.0403(11) 0.0332(10) 0.0339(10) 0.0042(8) 0.0149(9) 0.0135(8)
O01 0.0362(11) 0.0337(10) 0.0532(13) 0.0067(9) 0.0150(10) 0.0122(8)
N1 0.0370(13) 0.0268(12) 0.0502(15) 0.0078(11) 0.0174(11) 0.0106(10)
C01 0.0539(18) 0.0240(13) 0.0463(17) 0.0096(13) 0.0228(15) 0.0112(13)
C02 0.060(2) 0.0283(14) 0.0490(19) 0.0099(13) 0.0178(16) 0.0162(14)
C03 0.072(2) 0.0421(18) 0.067(2) 0.0141(17) 0.042(2) 0.0086(17)
C04 0.0589(19) 0.0287(15) 0.0470(18) 0.0133(13) 0.0165(15) 0.0160(14)
C05 0.055(2) 0.0469(19) 0.068(2) 0.0175(17) 0.0243(18) 0.0240(16)
C06 0.088(3) 0.0396(18) 0.058(2) 0.0199(17) 0.015(2) 0.0225(18)
N2 0.0496(15) 0.0319(13) 0.0483(16) 0.0086(12) 0.0072(13) 0.0114(12)
O02 0.0685(16) 0.0409(13) 0.0645(17) 0.0096(12) -0.0075(13) 0.0164(12)
C07 0.0424(16) 0.0297(14) 0.0432(17) 0.0089(13) 0.0158(14) 0.0122(12)
C08 0.0405(15) 0.0296(14) 0.0377(16) 0.0069(12) 0.0119(13) 0.0110(12)
C09 0.0454(16) 0.0306(15) 0.0461(18) 0.0120(13) 0.0126(14) 0.0119(13)
N3 0.0463(14) 0.0292(12) 0.0399(14) 0.0064(11) 0.0075(12) 0.0110(11)
N4 0.0454(14) 0.0300(12) 0.0349(13) 0.0068(10) 0.0092(11) 0.0134(10)
C041 0.065(2) 0.0302(16) 0.058(2) 0.0043(15) -0.0005(18) 0.0207(15)
C042 0.0586(19) 0.0346(15) 0.0386(17) 0.0069(13) 0.0136(15) 0.0194(14)
C043 0.071(2) 0.0376(17) 0.055(2) 0.0163(16) 0.0150(18) 0.0236(16)
C044 0.082(3) 0.056(2) 0.060(2) 0.0121(19) 0.010(2) 0.039(2)
C010 0.0418(16) 0.0283(14) 0.0350(15) 0.0027(12) 0.0099(13) 0.0093(12)
C1A 0.105(8) 0.076(6) 0.080(7) 0.037(6) 0.056(6) 0.048(6)
C2A 0.057(6) 0.066(9) 0.045(6) 0.009(7) 0.019(6) 0.035(7)
C3A 0.063(6) 0.083(7) 0.059(5) 0.009(5) 0.017(5) 0.039(6)
C4A 0.084(9) 0.067(8) 0.054(6) 0.006(7) 0.003(6) 0.042(7)
C5A 0.080(6) 0.070(6) 0.060(5) 0.025(5) 0.031(5) 0.033(5)
C6A 0.086(9) 0.078(11) 0.050(7) 0.020(9) 0.037(8) 0.040(8)
C7A 0.048(5) 0.073(6) 0.046(4) 0.004(4) 0.016(4) 0.032(5)
C8A 0.065(7) 0.090(11) 0.088(9) 0.012(10) 0.010(7) 0.036(7)

loop_
_atom_type_symbol
_atom_type_description
_atom_type_scat_dispersion_real
_atom_type_scat_dispersion_imag
_atom_type_scat_source
C C 0.0033 0.0016 'International Tables Vol C Tables 4.2.6.8 and 6.1.1.4'
H H 0.0000 0.0000 'International Tables Vol C Tables 4.2.6.8 and 6.1.1.4'
N N 0.0061 0.0033 'International Tables Vol C Tables 4.2.6.8 and 6.1.1.4'
O O 0.0106 0.0060 'International Tables Vol C Tables 4.2.6.8 and 6.1.1.4'
F F 0.0171 0.0103 'International Tables Vol C Tables 4.2.6.8 and 6.1.1.4'
Cu Cu 0.3201 1.2651 'International Tables Vol C Tables 4.2.6.8 and 6.1.1.4'

loop_
_geom_angle_atom_site_label_1
_geom_angle_atom_site_label_2
_geom_angle_atom_site_label_3
_geom_angle
_geom_angle_site_symmetry_1
_geom_angle_site_symmetry_3
O2 Cu1 O2 180.0 . 2_656
O2 Cu1 O1 92.03(8) . 2_656
O2 Cu1 O1 87.97(8) 2_656 2_656
O2 Cu1 O1 87.97(8) . .
O2 Cu1 O1 92.03(8) 2_656 .
O1 Cu1 O1 180.0 2_656 .
O2 Cu1 O01 98.50(8) . .
O2 Cu1 O01 81.50(8) 2_656 .
O1 Cu1 O01 86.16(7) 2_656 .
O1 Cu1 O01 93.84(7) . .
O2 Cu1 O01 81.50(8) . 2_656
O2 Cu1 O01 98.50(8) 2_656 2_656
O1 Cu1 O01 93.84(7) 2_656 2_656
O1 Cu1 O01 86.15(7) . 2_656
O01 Cu1 O01 180.0 . 2_656
C2 O1 Cu1 123.5(2) . .
F2 C1 F3 106.1(3) . .
F2 C1 F1 107.7(3) . .
F3 C1 F1 106.3(3) . .
F2 C1 C2 111.8(3) . .
F3 C1 C2 114.3(3) . .
F1 C1 C2 110.3(3) . .
O1 C2 C3 127.7(3) . .
O1 C2 C1 114.0(3) . .
C3 C2 C1 118.2(3) . .
C4 C3 C2 122.3(3) . .
O2 C4 C3 128.8(3) . .
O2 C4 C5 112.5(3) . .
C3 C4 C5 118.6(3) . .
F4 C5 F5 106.8(3) . .
F4 C5 F6 107.2(3) . .
F5 C5 F6 106.6(3) . .
F4 C5 C4 110.9(3) . .
F5 C5 C4 114.3(3) . .
F6 C5 C4 110.6(3) . .
C4 O2 Cu1 125.18(19) . .
O4 Cu2 O4 180.0 . 2_545
O4 Cu2 O3 88.05(8) . 2_545
O4 Cu2 O3 91.95(8) 2_545 2_545
O4 Cu2 O3 91.95(8) . .
O4 Cu2 O3 88.05(8) 2_545 .
O3 Cu2 O3 180.0 2_545 .
O4 Cu2 N3 84.71(8) . 2_545
O4 Cu2 N3 95.29(8) 2_545 2_545
O3 Cu2 N3 90.53(8) 2_545 2_545
O3 Cu2 N3 89.47(8) . 2_545
O4 Cu2 N3 95.29(8) . .
O4 Cu2 N3 84.71(8) 2_545 .
O3 Cu2 N3 89.47(8) 2_545 .
O3 Cu2 N3 90.53(8) . .
N3 Cu2 N3 180.0 2_545 .
C7 O3 Cu2 123.70(18) . .
F7A C6 F9 118.5(11) . .
F7A C6 F8A 106.2(11) . .
F9 C6 F8A 17.8(15) . .
F7A C6 F7 82.6(10) . .
F9 C6 F7 114.5(11) . .
F8A C6 F7 128.4(10) . .
F7A C6 F9A 114.1(10) . .
F9 C6 F9A 84.5(11) . .
F8A C6 F9A 101.6(10) . .
F7 C6 F9A 35.5(8) . .
F7A C6 F8 18.3(11) . .
F9 C6 F8 104.6(10) . .
F8A C6 F8 90.1(10) . .
F7 C6 F8 99.5(8) . .
F9A C6 F8 127.4(8) . .
F7A C6 C7 111.4(7) . .
F9 C6 C7 113.1(10) . .
F8A C6 C7 110.0(9) . .
F7 C6 C7 113.5(6) . .
F9A C6 C7 112.9(7) . .
F8 C6 C7 110.4(6) . .
F9A F7 C6 74.7(16) . .
F9A F7 F7A 117(2) . .
C6 F7 F7A 47.2(6) . .
C6 F9 F9A 49.2(7) . .
C6 F7A F7 50.1(7) . .
F7 F9A C6 69.8(13) . .
F7 F9A F9 109.9(19) . .
C6 F9A F9 46.3(7) . .
O3 C7 C8 128.6(3) . .
O3 C7 C6 113.9(3) . .
C8 C7 C6 117.5(3) . .
C9 C8 C7 121.3(3) . .
O4 C9 C8 129.0(3) . .
O4 C9 C10 112.4(3) . .
C8 C9 C10 118.5(3) . .
F11 C10 F10 107.9(3) . .
F11 C10 F12 106.6(3) . .
F10 C10 F12 107.3(3) . .
F11 C10 C9 110.1(3) . .
F10 C10 C9 114.0(3) . .
F12 C10 C9 110.7(3) . .
C9 O4 Cu2 124.17(18) . .
N1 O01 Cu1 127.60(17) . .
O01 N1 C07 124.8(2) . .
O01 N1 C01 121.3(2) . .
C07 N1 C01 112.3(2) . .
N1 C01 C02 110.4(2) . .
N1 C01 C03 105.7(2) . .
C02 C01 C03 110.3(3) . .
N1 C01 C04 100.0(2) . .
C02 C01 C04 114.8(3) . .
C03 C01 C04 114.7(3) . .
N2 C04 C05 106.2(2) . .
N2 C04 C06 109.3(3) . .
C05 C04 C06 110.6(3) . .
N2 C04 C01 100.4(2) . .
C05 C04 C01 113.6(3) . .
C06 C04 C01 115.8(3) . .
O02 N2 C07 125.4(2) . .
O02 N2 C04 122.4(2) . .
C07 N2 C04 111.6(2) . .
N1 C07 N2 108.8(2) . .
N1 C07 C08 126.8(3) . .
N2 C07 C08 124.3(3) . .
C010 C08 C09 104.9(2) . .
C010 C08 C07 126.8(3) . .
C09 C08 C07 128.3(3) . .
N3 C09 C08 111.2(3) . .
C09 N3 N4 105.2(2) . .
C09 N3 Cu2 123.8(2) . .
N4 N3 Cu2 130.51(17) . .
C010 N4 N3 111.9(2) . .
C010 N4 C041 129.1(2) . .
N3 N4 C041 118.9(2) . .
N4 C041 C042 115.2(3) . .
C041 C042 C043 111.6(3) . .
C044 C043 C042 114.7(3) . .
N4 C010 C08 106.7(2) . .
C5A C1A C6A 80.0(9) 2_655 2_655
C5A C1A C2A 62.4(9) 2_655 .
C6A C1A C2A 17.7(9) 2_655 .
C6A C2A C7A 116(2) 2_655 2_655
C6A C2A C5A 81.9(18) 2_655 2_655
C7A C2A C5A 161.9(13) 2_655 2_655
C6A C2A C7A 164(2) 2_655 .
C7A C2A C7A 79.8(11) 2_655 .
C5A C2A C7A 82.2(8) 2_655 .
C6A C2A C3A 76.4(18) 2_655 .
C7A C2A C3A 39.8(6) 2_655 .
C5A C2A C3A 158.3(12) 2_655 .
C7A C2A C3A 119.5(12) . .
C6A C2A C1A 41.1(17) 2_655 .
C7A C2A C1A 156.6(13) 2_655 .
C5A C2A C1A 41.0(5) 2_655 .
C7A C2A C1A 123.0(9) . .
C3A C2A C1A 117.5(11) . .
C6A C2A C2A 161(2) 2_655 2_655
C7A C2A C2A 45.2(8) 2_655 2_655
C5A C2A C2A 116.7(10) 2_655 2_655
C7A C2A C2A 34.6(6) . 2_655
C3A C2A C2A 85.0(9) . 2_655
C1A C2A C2A 157.2(11) . 2_655
C7A C3A C8A 97.1(13) 2_655 2_655
C7A C3A C6A 72.4(8) 2_655 2_655
C8A C3A C6A 167.3(16) 2_655 2_655
C7A C3A C4A 71.0(11) 2_655 .
C8A C3A C4A 27.4(7) 2_655 .
C6A C3A C4A 143.3(13) 2_655 .
C7A C3A C2A 50.6(8) 2_655 .
C8A C3A C2A 147.3(14) 2_655 .
C6A C3A C2A 21.8(7) 2_655 .
C4A C3A C2A 121.6(12) . .
C8A C4A C5A 161(3) 2_655 .
C8A C4A C7A 85.9(17) 2_655 2_655
C5A C4A C7A 79.9(8) . 2_655
C8A C4A C3A 49.6(15) 2_655 .
C5A C4A C3A 117.6(11) . .
C7A C4A C3A 37.7(5) 2_655 .
C1A C5A C2A 76.6(8) 2_655 2_655
C1A C5A C6A 54.5(8) 2_655 .
C2A C5A C6A 22.2(7) 2_655 .
C1A C5A C4A 171.4(13) 2_655 .
C2A C5A C4A 99.1(9) 2_655 .
C6A C5A C4A 121.3(10) . .
C1A C5A C7A 125.5(9) 2_655 2_655
C2A C5A C7A 49.1(6) 2_655 2_655
C6A C5A C7A 71.3(7) . 2_655
C4A C5A C7A 50.1(7) . 2_655
C1A C5A C8A 170.8(11) 2_655 2_655
C2A C5A C8A 94.8(7) 2_655 2_655
C6A C5A C8A 117.0(8) . 2_655
C4A C5A C8A 6.2(9) . 2_655
C7A C5A C8A 45.7(4) 2_655 2_655
C2A C6A C1A 121(2) 2_655 2_655
C2A C6A C5A 76(2) 2_655 .
C1A C6A C5A 45.5(7) 2_655 .
C2A C6A C3A 81.8(17) 2_655 2_655
C1A C6A C3A 156.7(15) 2_655 2_655
C5A C6A C3A 157.7(13) . 2_655
C2A C6A C7A 44.2(15) 2_655 .
C1A C6A C7A 164.4(15) 2_655 .
C5A C6A C7A 120.1(12) . .
C3A C6A C7A 37.7(5) 2_655 .
C2A C6A C7A 11.5(16) 2_655 2_655
C1A C6A C7A 109.7(10) 2_655 2_655
C5A C6A C7A 64.4(6) . 2_655
C3A C6A C7A 93.3(10) 2_655 2_655
C7A C6A C7A 55.7(8) . 2_655
C3A C7A C2A 89.6(10) 2_655 2_655
C3A C7A C2A 169.6(12) 2_655 .
C2A C7A C2A 100.2(11) 2_655 .
C3A C7A C4A 71.3(8) 2_655 2_655
C2A C7A C4A 160.7(11) 2_655 2_655
C2A C7A C4A 98.7(8) . 2_655
C3A C7A C6A 69.9(10) 2_655 .
C2A C7A C6A 19.7(9) 2_655 .
C2A C7A C6A 119.9(12) . .
C4A C7A C6A 141.2(10) 2_655 .
C3A C7A C8A 46.3(10) 2_655 .
C2A C7A C8A 135.6(11) 2_655 .
C2A C7A C8A 124.2(9) . .
C4A C7A C8A 26.0(6) 2_655 .
C6A C7A C8A 115.8(11) . .
C3A C7A C7A 147.1(13) 2_655 2_655
C2A C7A C7A 57.7(9) 2_655 2_655
C2A C7A C7A 42.5(7) . 2_655
C4A C7A C7A 141.1(10) 2_655 2_655
C6A C7A C7A 77.4(9) . 2_655
C8A C7A C7A 166.6(11) . 2_655
C3A C7A C5A 121.3(10) 2_655 2_655
C2A C7A C5A 148.9(10) 2_655 2_655
C2A C7A C5A 48.7(6) . 2_655
C4A C7A C5A 50.1(5) 2_655 2_655
C6A C7A C5A 168.6(9) . 2_655
C8A C7A C5A 75.6(7) . 2_655
C7A C7A C5A 91.2(7) 2_655 2_655
C3A C7A C6A 165.3(12) 2_655 2_655
C2A C7A C6A 104.6(10) 2_655 2_655
C2A C7A C6A 4.4(6) . 2_655
C4A C7A C6A 94.3(7) 2_655 2_655
C6A C7A C6A 124.3(8) . 2_655
C8A C7A C6A 119.8(9) . 2_655
C7A C7A C6A 46.9(4) 2_655 2_655
C5A C7A C6A 44.3(4) 2_655 2_655
C4A C8A C3A 103.0(18) 2_655 2_655
C4A C8A C7A 68.0(16) 2_655 .
C3A C8A C7A 36.7(6) 2_655 .
C4A C8A C5A 13(2) 2_655 2_655
C3A C8A C5A 95.1(8) 2_655 2_655
C7A C8A C5A 58.7(6) . 2_655

loop_
_geom_bond_atom_site_label_1
_geom_bond_atom_site_label_2
_geom_bond_distance
_geom_bond_site_symmetry_2
Cu1 O2 1.973(2) .
Cu1 O2 1.973(2) 2_656
Cu1 O1 2.110(2) 2_656
Cu1 O1 2.110(2) .
Cu1 O01 2.137(2) .
Cu1 O01 2.137(2) 2_656
O1 C2 1.241(4) .
C1 F2 1.314(4) .
C1 F3 1.321(4) .
C1 F1 1.325(4) .
C1 C2 1.518(5) .
C2 C3 1.394(4) .
C3 C4 1.375(4) .
C4 O2 1.263(3) .
C4 C5 1.516(4) .
C5 F4 1.323(3) .
C5 F5 1.325(3) .
C5 F6 1.327(4) .
Cu2 O4 1.9488(19) .
Cu2 O4 1.9488(19) 2_545
Cu2 O3 1.9872(19) 2_545
Cu2 O3 1.9873(19) .
Cu2 N3 2.376(2) 2_545
Cu2 N3 2.376(2) .
O3 C7 1.241(3) .
C6 F7A 1.242(13) .
C6 F9 1.274(15) .
C6 F8A 1.291(14) .
C6 F7 1.298(11) .
C6 F9A 1.334(12) .
C6 F8 1.356(12) .
C6 C7 1.537(4) .
F7 F9A 0.803(17) .
F7 F7A 1.678(18) .
F9 F9A 1.75(2) .
C7 C8 1.389(4) .
C8 C9 1.387(4) .
C9 O4 1.246(3) .
C9 C10 1.534(4) .
C10 F11 1.311(4) .
C10 F10 1.320(4) .
C10 F12 1.329(4) .
O01 N1 1.306(3) .
N1 C07 1.317(4) .
N1 C01 1.505(3) .
C01 C02 1.516(4) .
C01 C03 1.521(4) .
C01 C04 1.554(4) .
C04 N2 1.496(4) .
C04 C05 1.518(5) .
C04 C06 1.526(4) .
N2 O02 1.271(3) .
N2 C07 1.357(4) .
C07 C08 1.442(4) .
C08 C010 1.391(4) .
C08 C09 1.397(4) .
C09 N3 1.324(4) .
N3 N4 1.364(3) .
N4 C010 1.335(3) .
N4 C041 1.462(3) .
C041 C042 1.475(4) .
C042 C043 1.520(4) .
C043 C044 1.500(5) .
C1A C5A 1.000(11) 2_655
C1A C6A 1.141(13) 2_655
C1A C2A 1.484(9) .
C2A C6A 0.526(17) 2_655
C2A C7A 1.086(12) 2_655
C2A C5A 1.352(15) 2_655
C2A C7A 1.360(15) .
C2A C3A 1.405(9) .
C2A C2A 1.88(2) 2_655
C3A C7A 0.899(10) 2_655
C3A C8A 1.087(16) 2_655
C3A C6A 1.380(14) 2_655
C3A C4A 1.391(9) .
C4A C8A 0.657(14) 2_655
C4A C5A 1.388(9) .
C4A C7A 1.388(16) 2_655
C5A C1A 1.000(11) 2_655
C5A C2A 1.352(15) 2_655
C5A C6A 1.380(9) .
C5A C7A 1.782(12) 2_655
C5A C8A 2.019(14) 2_655
C6A C2A 0.527(17) 2_655
C6A C1A 1.141(13) 2_655
C6A C3A 1.380(14) 2_655
C6A C7A 1.400(9) .
C6A C7A 1.872(15) 2_655
C7A C3A 0.899(10) 2_655
C7A C2A 1.086(12) 2_655
C7A C4A 1.388(16) 2_655
C7A C8A 1.493(9) .
C7A C7A 1.583(18) 2_655
C7A C5A 1.782(12) 2_655
C7A C6A 1.872(15) 2_655
C8A C4A 0.657(14) 2_655
C8A C3A 1.087(16) 2_655
C8A C5A 2.019(14) 2_655
